data_4317336
loop_
_publ_author_name
'Zhan Zhang'
'David Dolphin'

_publ_contact_author_address
;Department of Chemistry,

University of British Columbia,

2036 Main Mall, Vancouver

BC V6T1Z1 Canada

;
_publ_contact_author_email david.dolphin@ubc.ca
_publ_contact_author_fax 1-604-822-9678
_publ_contact_author_name 'David Dolphin'
_publ_contact_author_phone 1-604-822-4571
_publ_section_title
;
 Synthesis of Triple-Stranded Complexes Using Bis(dipyrromethene) Ligands
;
_journal_name_full 'Inorganic Chemistry'
_journal_page_first 11550
_journal_page_last 11555
_journal_paper_doi 10.1021/ic101694z
_journal_volume 49
_journal_year 2010
_chemical_formula_sum 'C96.25 H72.75 Cl6.75 Co2 N12'
_chemical_formula_weight 1754.56
_chemical_name_systematic
;

 ?

;
_space_group_IT_number 14
_symmetry_cell_setting monoclinic
_symmetry_space_group_name_Hall '-P 2yn'
_symmetry_space_group_name_H-M 'P 1 21/n 1'
_atom_sites_solution_hydrogens geom
_atom_sites_solution_primary direct
_atom_sites_solution_secondary difmap
_audit_creation_method SHELXL-97
_cell_angle_alpha 90.00
_cell_angle_beta 116.275(2)
_cell_angle_gamma 90.00
_cell_formula_units_Z 4
_cell_length_a 22.713(3)
_cell_length_b 16.7108(19)
_cell_length_c 24.847(3)
_cell_measurement_reflns_used 9964
_cell_measurement_temperature 90.0(1)
_cell_measurement_theta_max 30.07
_cell_measurement_theta_min 2.17
_cell_volume 8456.4(18)
_computing_structure_refinement 'SHELXL-97 (Sheldrick, 1997)'
_diffrn_ambient_temperature 90.0(1)
_diffrn_measured_fraction_theta_full 0.998
_diffrn_measured_fraction_theta_max 0.998
_diffrn_measurement_device_type 'Bruker APEX DUO'
_diffrn_measurement_method 'area detector'
_diffrn_radiation_monochromator graphite
_diffrn_radiation_source 'fine-focus sealed tube'
_diffrn_radiation_type MoK\a
_diffrn_radiation_wavelength 0.71073
_diffrn_reflns_av_R_equivalents 0.0520
_diffrn_reflns_av_sigmaI/netI 0.0391
_diffrn_reflns_limit_h_max 29
_diffrn_reflns_limit_h_min -32
_diffrn_reflns_limit_k_max 23
_diffrn_reflns_limit_k_min 0
_diffrn_reflns_limit_l_max 35
_diffrn_reflns_limit_l_min 0
_diffrn_reflns_number 152401
_diffrn_reflns_theta_full 30.57
_diffrn_reflns_theta_max 30.57
_diffrn_reflns_theta_min 1.83
_exptl_absorpt_coefficient_mu 0.661
_exptl_absorpt_correction_T_max 0.894
_exptl_absorpt_correction_T_min 0.840
_exptl_absorpt_correction_type multi-scan
_exptl_crystal_colour red
_exptl_crystal_density_diffrn 1.378
_exptl_crystal_density_method 'not measured'
_exptl_crystal_description irregular
_exptl_crystal_F_000 3612
_exptl_crystal_size_max 0.25
_exptl_crystal_size_mid 0.22
_exptl_crystal_size_min 0.17
_platon_squeeze_details
;

;
_refine_diff_density_max 1.341
_refine_diff_density_min -1.077
_refine_diff_density_rms 0.089
_refine_ls_extinction_method none
_refine_ls_goodness_of_fit_ref 1.114
_refine_ls_hydrogen_treatment constr
_refine_ls_matrix_type full
_refine_ls_number_parameters 1105
_refine_ls_number_reflns 25894
_refine_ls_number_restraints 49
_refine_ls_restrained_S_all 1.119
_refine_ls_R_factor_all 0.0770
_refine_ls_R_factor_gt 0.0550
_refine_ls_shift/su_max 0.008
_refine_ls_shift/su_mean 0.000
_refine_ls_structure_factor_coef Fsqd
_refine_ls_weighting_details 'calc w=1/[\s^2^(Fo^2^)+(0.0890P)^2^+3.5989P] where P=(Fo^2^+2Fc^2^)/3'
_refine_ls_weighting_scheme calc
_refine_ls_wR_factor_gt 0.1542
_refine_ls_wR_factor_ref 0.1656
_reflns_number_gt 18951
_reflns_number_total 25894
_reflns_threshold_expression >2sigma(I)
_cod_data_source_file ic101694z_si_001_1.cif
_cod_data_source_block Co-Helicate
_cod_original_cell_volume 8456.1(16)
_cod_original_sg_symbol_H-M 'P 21/n'
_cod_database_code 4317336

loop_
_symmetry_equiv_pos_as_xyz
'x, y, z'
'-x+1/2, y+1/2, -z+1/2'
'-x, -y, -z'
'x-1/2, -y-1/2, z-1/2'

loop_
_atom_site_label
_atom_site_type_symbol
_atom_site_fract_x
_atom_site_fract_y
_atom_site_fract_z
_atom_site_U_iso_or_equiv
_atom_site_adp_type
_atom_site_occupancy
_atom_site_symmetry_multiplicity
_atom_site_calc_flag
_atom_site_refinement_flags
_atom_site_disorder_assembly
_atom_site_disorder_group
C1 C 0.85142(12) 0.08795(13) 0.70163(11) 0.0248(4) Uani 1 1 d . . .
H1 H 0.8867 0.0619 0.6981 0.030 Uiso 1 1 calc R . .
C2 C 0.80216(12) 0.04792(14) 0.71169(11) 0.0268(5) Uani 1 1 d . . .
H2 H 0.7983 -0.0081 0.7157 0.032 Uiso 1 1 calc R . .
C3 C 0.76097(11) 0.10645(13) 0.71446(10) 0.0233(4) Uani 1 1 d . . .
H3 H 0.7234 0.0986 0.7214 0.028 Uiso 1 1 calc R . .
C4 C 0.78515(10) 0.18096(12) 0.70503(9) 0.0189(4) Uani 1 1 d . . .
C5 C 0.75925(10) 0.25745(13) 0.70473(9) 0.0190(4) Uani 1 1 d . . .
C6 C 0.78603(9) 0.32869(12) 0.69672(9) 0.0167(4) Uani 1 1 d . . .
C7 C 0.76005(10) 0.40772(12) 0.69231(9) 0.0190(4) Uani 1 1 d . . .
H7 H 0.7219 0.4221 0.6967 0.023 Uiso 1 1 calc R . .
C8 C 0.80014(10) 0.45907(12) 0.68055(9) 0.0168(4) Uani 1 1 d . . .
C9 C 0.84970(10) 0.41047(12) 0.67746(9) 0.0175(4) Uani 1 1 d . . .
H9 H 0.8844 0.4305 0.6697 0.021 Uiso 1 1 calc R . .
C10 C 0.79475(11) 0.54838(12) 0.67340(9) 0.0200(4) Uani 1 1 d . . .
H10A H 0.8256 0.5735 0.7116 0.024 Uiso 1 1 calc R . .
H10B H 0.7498 0.5648 0.6654 0.024 Uiso 1 1 calc R . .
C11 C 0.78175(9) 0.55127(12) 0.56344(9) 0.0167(3) Uani 1 1 d . . .
H11 H 0.7522 0.5074 0.5489 0.020 Uiso 1 1 calc R . .
C12 C 0.80924(10) 0.57955(11) 0.62372(9) 0.0171(4) Uani 1 1 d . . .
C13 C 0.84842(10) 0.64283(12) 0.62600(9) 0.0197(4) Uani 1 1 d . . .
H13 H 0.8736 0.6745 0.6603 0.024 Uiso 1 1 calc R . .
C14 C 0.84469(10) 0.65282(12) 0.56749(9) 0.0176(4) Uani 1 1 d . . .
C15 C 0.87546(10) 0.71129(12) 0.54888(9) 0.0184(4) Uani 1 1 d . . .
C16 C 0.86940(10) 0.71913(12) 0.49068(9) 0.0179(4) Uani 1 1 d . . .
C17 C 0.90249(11) 0.77570(13) 0.47050(10) 0.0214(4) Uani 1 1 d . . .
H17 H 0.9320 0.8164 0.4937 0.026 Uiso 1 1 calc R . .
C18 C 0.88303(11) 0.75944(13) 0.41051(10) 0.0224(4) Uani 1 1 d . . .
H18 H 0.8966 0.7868 0.3844 0.027 Uiso 1 1 calc R . .
C19 C 0.83924(10) 0.69447(12) 0.39567(9) 0.0187(4) Uani 1 1 d . . .
H19 H 0.8186 0.6707 0.3570 0.022 Uiso 1 1 calc R . .
C20 C 0.69799(11) 0.26276(14) 0.71256(12) 0.0272(5) Uani 1 1 d . . .
C21 C 0.69728(15) 0.30501(16) 0.76062(14) 0.0384(7) Uani 1 1 d . . .
H21 H 0.7361 0.3294 0.7897 0.046 Uiso 1 1 calc R . .
C22 C 0.63804(19) 0.3109(2) 0.76521(19) 0.0588(11) Uani 1 1 d . . .
H22 H 0.6371 0.3398 0.7977 0.071 Uiso 1 1 calc R . .
C23 C 0.58172(19) 0.2758(2) 0.7240(2) 0.0681(13) Uani 1 1 d . . .
H23 H 0.5419 0.2812 0.7275 0.082 Uiso 1 1 calc R . .
C24 C 0.58307(15) 0.2334(2) 0.6782(2) 0.0614(11) Uani 1 1 d . . .
H24 H 0.5442 0.2080 0.6500 0.074 Uiso 1 1 calc R . .
C25 C 0.64129(13) 0.22633(17) 0.67169(16) 0.0408(7) Uani 1 1 d . . .
H25 H 0.6416 0.1966 0.6392 0.049 Uiso 1 1 calc R . .
C26 C 0.91733(11) 0.77020(13) 0.59533(10) 0.0220(4) Uani 1 1 d . . .
C27 C 0.97486(12) 0.74607(14) 0.64426(11) 0.0276(5) Uani 1 1 d . . .
H27 H 0.9887 0.6919 0.6474 0.033 Uiso 1 1 calc R . .
C28 C 1.01214(13) 0.80050(16) 0.68848(12) 0.0329(5) Uani 1 1 d . . .
H28 H 1.0514 0.7836 0.7216 0.039 Uiso 1 1 calc R . .
C29 C 0.99187(14) 0.87975(16) 0.68417(12) 0.0346(6) Uani 1 1 d . . .
H29 H 1.0170 0.9169 0.7147 0.041 Uiso 1 1 calc R . .
C30 C 0.93556(14) 0.90428(14) 0.63585(12) 0.0322(5) Uani 1 1 d . . .
H30 H 0.9221 0.9586 0.6328 0.039 Uiso 1 1 calc R . .
C31 C 0.89782(12) 0.84988(13) 0.59103(11) 0.0265(4) Uani 1 1 d . . .
H31 H 0.8589 0.8673 0.5577 0.032 Uiso 1 1 calc R . .
C32 C 0.93641(11) 0.23692(15) 0.81125(10) 0.0271(5) Uani 1 1 d . . .
H32 H 0.8969 0.2114 0.8060 0.032 Uiso 1 1 calc R . .
C33 C 0.98942(12) 0.25467(18) 0.86748(11) 0.0342(6) Uani 1 1 d . . .
H33 H 0.9919 0.2437 0.9059 0.041 Uiso 1 1 calc R . .
C34 C 1.03665(11) 0.29093(16) 0.85552(10) 0.0283(5) Uani 1 1 d . . .
H34 H 1.0782 0.3097 0.8843 0.034 Uiso 1 1 calc R . .
C35 C 1.01180(10) 0.29503(14) 0.79237(9) 0.0210(4) Uani 1 1 d . . .
C36 C 1.04377(9) 0.32585(13) 0.75963(9) 0.0194(4) Uani 1 1 d . . .
C37 C 1.01457(9) 0.33481(12) 0.69781(9) 0.0164(3) Uani 1 1 d . . .
C38 C 1.04256(9) 0.36921(12) 0.66174(9) 0.0167(4) Uani 1 1 d . . .
H38 H 1.0868 0.3858 0.6752 0.020 Uiso 1 1 calc R . .
C39 C 0.99359(9) 0.37382(11) 0.60394(8) 0.0142(3) Uani 1 1 d . . .
C40 C 0.93659(9) 0.34165(11) 0.60579(8) 0.0142(3) Uani 1 1 d . . .
H40 H 0.8950 0.3379 0.5719 0.017 Uiso 1 1 calc R . .
C41 C 0.99877(9) 0.40170(12) 0.54884(8) 0.0147(3) Uani 1 1 d . . .
H41A H 1.0135 0.3563 0.5322 0.018 Uiso 1 1 calc R . .
H41B H 1.0329 0.4438 0.5605 0.018 Uiso 1 1 calc R . .
C42 C 0.89514(9) 0.49355(12) 0.50759(8) 0.0148(3) Uani 1 1 d . . .
H42 H 0.9030 0.5171 0.5450 0.018 Uiso 1 1 calc R . .
C43 C 0.93589(9) 0.43420(11) 0.50050(8) 0.0139(3) Uani 1 1 d . . .
C44 C 0.90738(9) 0.41620(11) 0.44019(9) 0.0155(3) Uani 1 1 d . . .
H44 H 0.9225 0.3775 0.4211 0.019 Uiso 1 1 calc R . .
C45 C 0.85113(9) 0.46606(12) 0.41157(8) 0.0151(3) Uani 1 1 d . . .
C46 C 0.80950(9) 0.47233(12) 0.35005(9) 0.0173(4) Uani 1 1 d . . .
C47 C 0.75627(9) 0.52429(12) 0.32479(9) 0.0182(4) Uani 1 1 d . . .
C48 C 0.71727(10) 0.53917(14) 0.26259(9) 0.0232(4) Uani 1 1 d . . .
H48 H 0.7211 0.5132 0.2303 0.028 Uiso 1 1 calc R . .
C49 C 0.67302(11) 0.59819(15) 0.25792(10) 0.0257(4) Uani 1 1 d . . .
H49 H 0.6406 0.6209 0.2220 0.031 Uiso 1 1 calc R . .
C50 C 0.68532(10) 0.61823(14) 0.31693(9) 0.0234(4) Uani 1 1 d . . .
H50 H 0.6612 0.6570 0.3269 0.028 Uiso 1 1 calc R . .
C51 C 1.11412(10) 0.35042(15) 0.79321(9) 0.0256(5) Uani 1 1 d . . .
C52 C 1.13089(15) 0.4227(2) 0.82252(16) 0.0527(9) Uani 1 1 d . . .
H52 H 1.0976 0.4572 0.8224 0.063 Uiso 1 1 calc R . .
C53 C 1.19686(16) 0.4456(2) 0.85253(17) 0.0625(10) Uani 1 1 d . . .
H53 H 1.2083 0.4961 0.8720 0.075 Uiso 1 1 calc R . .
C54 C 1.24483(13) 0.3953(2) 0.85379(12) 0.0492(9) Uani 1 1 d . . .
H54 H 1.2896 0.4103 0.8751 0.059 Uiso 1 1 calc R . .
C55 C 1.22896(13) 0.3245(2) 0.82507(15) 0.0510(8) Uani 1 1 d . . .
H55 H 1.2625 0.2901 0.8256 0.061 Uiso 1 1 calc R . .
C56 C 1.16290(12) 0.3015(2) 0.79442(13) 0.0425(7) Uani 1 1 d . . .
H56 H 1.1520 0.2514 0.7743 0.051 Uiso 1 1 calc R . .
C57 C 0.82455(11) 0.42250(12) 0.30793(9) 0.0231(4) Uani 1 1 d . . .
C58 C 0.77841(14) 0.36872(16) 0.26908(12) 0.0392(6) Uani 1 1 d . . .
H58 H 0.7380 0.3609 0.2710 0.047 Uiso 1 1 calc R . .
C59 C 0.7918(2) 0.32616(19) 0.22707(14) 0.0590(11) Uani 1 1 d . . .
H59 H 0.7604 0.2892 0.2008 0.071 Uiso 1 1 calc R . .
C60 C 0.8499(2) 0.3376(2) 0.22373(13) 0.0546(9) Uani 1 1 d . . .
H60 H 0.8582 0.3091 0.1947 0.066 Uiso 1 1 calc R . .
C61 C 0.89621(18) 0.38983(17) 0.26203(13) 0.0446(7) Uani 1 1 d . . .
H61 H 0.9365 0.3971 0.2598 0.054 Uiso 1 1 calc R . .
C62 C 0.88370(14) 0.43201(14) 0.30420(11) 0.0299(5) Uani 1 1 d . . .
H62 H 0.9159 0.4678 0.3308 0.036 Uiso 1 1 calc R . .
C63 C 1.00677(10) 0.13372(13) 0.72586(10) 0.0221(4) Uani 1 1 d . . .
H63 H 1.0161 0.1409 0.7668 0.026 Uiso 1 1 calc R . .
C64 C 1.04718(11) 0.09074(13) 0.70610(11) 0.0252(4) Uani 1 1 d . . .
H64 H 1.0872 0.0643 0.7305 0.030 Uiso 1 1 calc R . .
C65 C 1.01689(10) 0.09482(13) 0.64440(11) 0.0233(4) Uani 1 1 d . . .
H65 H 1.0326 0.0725 0.6180 0.028 Uiso 1 1 calc R . .
C66 C 0.95779(10) 0.13871(12) 0.62752(10) 0.0195(4) Uani 1 1 d . . .
C67 C 0.90911(10) 0.15317(12) 0.56953(10) 0.0199(4) Uani 1 1 d . . .
C68 C 0.85085(9) 0.19461(12) 0.55551(9) 0.0177(4) Uani 1 1 d . . .
C69 C 0.79798(10) 0.20622(13) 0.49789(9) 0.0196(4) Uani 1 1 d . . .
H69 H 0.7953 0.1862 0.4611 0.024 Uiso 1 1 calc R . .
C70 C 0.75134(10) 0.25162(12) 0.50475(9) 0.0186(4) Uani 1 1 d . . .
C71 C 0.77723(9) 0.26747(12) 0.56733(9) 0.0178(4) Uani 1 1 d . . .
H71 H 0.7554 0.2983 0.5852 0.021 Uiso 1 1 calc R . .
C72 C 0.68678(10) 0.28008(13) 0.45722(10) 0.0206(4) Uani 1 1 d . . .
H72A H 0.6515 0.2631 0.4679 0.025 Uiso 1 1 calc R . .
H72B H 0.6786 0.2542 0.4187 0.025 Uiso 1 1 calc R . .
C73 C 0.73516(9) 0.41885(12) 0.45052(9) 0.0187(4) Uani 1 1 d . . .
H73 H 0.7772 0.3997 0.4572 0.022 Uiso 1 1 calc R . .
C74 C 0.68346(9) 0.36912(13) 0.44894(9) 0.0195(4) Uani 1 1 d . . .
C75 C 0.63180(10) 0.41939(14) 0.43845(10) 0.0226(4) Uani 1 1 d . . .
H75 H 0.5901 0.4042 0.4353 0.027 Uiso 1 1 calc R . .
C76 C 0.65204(9) 0.49881(13) 0.43309(9) 0.0202(4) Uani 1 1 d . . .
C77 C 0.61653(10) 0.56868(14) 0.42487(10) 0.0225(4) Uani 1 1 d . . .
C78 C 0.64089(10) 0.64637(14) 0.42490(10) 0.0224(4) Uani 1 1 d . . .
C79 C 0.60580(12) 0.71911(15) 0.41387(12) 0.0303(5) Uani 1 1 d . . .
H79 H 0.5608 0.7253 0.4048 0.036 Uiso 1 1 calc R . .
C80 C 0.64945(12) 0.77984(15) 0.41875(12) 0.0314(5) Uani 1 1 d . . .
H80 H 0.6405 0.8356 0.4143 0.038 Uiso 1 1 calc R . .
C81 C 0.70988(11) 0.74234(13) 0.43170(11) 0.0251(4) Uani 1 1 d . . .
H81 H 0.7487 0.7700 0.4372 0.030 Uiso 1 1 calc R . .
C82 C 0.91782(10) 0.12321(14) 0.51683(10) 0.0220(4) Uani 1 1 d . . .
C83 C 0.92503(13) 0.17905(16) 0.47786(12) 0.0341(6) Uani 1 1 d . . .
H83 H 0.9267 0.2346 0.4864 0.041 Uiso 1 1 calc R . .
C84 C 0.92976(13) 0.15286(17) 0.42696(12) 0.0351(6) Uani 1 1 d . . .
H84 H 0.9355 0.1905 0.4010 0.042 Uiso 1 1 calc R . .
C85 C 0.92614(11) 0.07182(16) 0.41387(10) 0.0288(5) Uani 1 1 d . . .
H85 H 0.9291 0.0540 0.3788 0.035 Uiso 1 1 calc R . .
C86 C 0.91823(15) 0.01713(16) 0.45162(11) 0.0365(6) Uani 1 1 d . . .
H86 H 0.9156 -0.0383 0.4424 0.044 Uiso 1 1 calc R . .
C87 C 0.91403(13) 0.04258(15) 0.50302(11) 0.0313(5) Uani 1 1 d . . .
H87 H 0.9085 0.0045 0.5288 0.038 Uiso 1 1 calc R . .
C88 C 0.54728(10) 0.56162(15) 0.41689(11) 0.0282(5) Uani 1 1 d . . .
C89 C 0.53017(12) 0.59549(17) 0.45941(13) 0.0349(6) Uani 1 1 d . . .
H89 H 0.5619 0.6246 0.4923 0.042 Uiso 1 1 calc R . .
C90 C 0.46648(14) 0.5866(2) 0.45369(16) 0.0477(8) Uani 1 1 d . . .
H90 H 0.4551 0.6097 0.4827 0.057 Uiso 1 1 calc R . .
C91 C 0.42049(13) 0.5448(2) 0.40636(17) 0.0535(9) Uani 1 1 d . . .
H91 H 0.3773 0.5387 0.4028 0.064 Uiso 1 1 calc R . .
C92 C 0.43655(13) 0.5115(2) 0.36401(16) 0.0539(9) Uani 1 1 d . . .
H92 H 0.4043 0.4829 0.3311 0.065 Uiso 1 1 calc R . .
C93 C 0.50082(12) 0.51965(19) 0.36925(13) 0.0405(6) Uani 1 1 d . . .
H93 H 0.5119 0.4963 0.3401 0.049 Uiso 1 1 calc R . .
C95 C 0.5229(5) 0.8771(5) 0.5056(4) 0.074(3) Uani 0.373(3) 1 d PD A 1
H95A H 0.5554 0.8675 0.5476 0.089 Uiso 0.373(3) 1 calc PR A 1
H95B H 0.4883 0.9120 0.5066 0.089 Uiso 0.373(3) 1 calc PR A 1
N1 N 0.84173(9) 0.16726(10) 0.69773(8) 0.0198(3) Uani 1 1 d . . .
N2 N 0.84195(8) 0.33328(10) 0.68675(7) 0.0156(3) Uani 1 1 d . . .
N3 N 0.80266(8) 0.59399(10) 0.52985(7) 0.0155(3) Uani 1 1 d . . .
N4 N 0.83026(8) 0.67031(10) 0.44304(7) 0.0165(3) Uani 1 1 d . . .
N5 N 0.94964(8) 0.26109(11) 0.76629(8) 0.0190(3) Uani 1 1 d . . .
N6 N 0.94849(7) 0.31730(10) 0.66081(7) 0.0144(3) Uani 1 1 d . . .
N7 N 0.84434(8) 0.51229(10) 0.45525(7) 0.0147(3) Uani 1 1 d . . .
N8 N 0.73558(8) 0.57555(11) 0.35735(8) 0.0185(3) Uani 1 1 d . . .
N9 N 0.95360(8) 0.16299(10) 0.67947(8) 0.0183(3) Uani 1 1 d . . .
N10 N 0.83609(8) 0.23356(10) 0.59788(8) 0.0160(3) Uani 1 1 d . . .
N11 N 0.71727(8) 0.49566(11) 0.44139(7) 0.0175(3) Uani 1 1 d . . .
N12 N 0.70544(8) 0.66241(11) 0.43520(8) 0.0197(3) Uani 1 1 d . . .
Co1 Co 0.894541(12) 0.245807(16) 0.681937(12) 0.01486(7) Uani 1 1 d . . .
Co2 Co 0.772783(12) 0.584955(16) 0.443775(12) 0.01485(7) Uani 1 1 d . . .
C94 C 0.6964(9) 0.7443(4) 0.5685(8) 0.043(3) Uani 0.452(7) 1 d PD B 1
H94A H 0.6633 0.7432 0.5259 0.051 Uiso 0.452(7) 1 calc PR B 1
H94B H 0.7303 0.7040 0.5732 0.051 Uiso 0.452(7) 1 calc PR B 1
Cl1 Cl 0.73281(19) 0.83643(18) 0.58296(13) 0.0613(11) Uani 0.452(7) 1 d PD B 1
Cl2 Cl 0.6589(3) 0.7150(3) 0.6112(3) 0.0705(14) Uani 0.452(7) 1 d PD B 1
Cl3 Cl 0.48884(13) 0.78981(13) 0.47579(9) 0.0544(7) Uani 0.373(3) 1 d PD A 1
Cl4 Cl 0.56143(18) 0.92835(18) 0.4701(2) 0.0899(13) Uani 0.373(3) 1 d PD A 1
C97 C 0.7223(3) 1.0552(4) 0.5527(3) 0.037(2) Uani 0.509(6) 1 d PD C 1
H97A H 0.7450 1.1071 0.5667 0.045 Uiso 0.509(6) 1 calc PR C 1
H97B H 0.7200 1.0286 0.5873 0.045 Uiso 0.509(6) 1 calc PR C 1
Cl7 Cl 0.7663(2) 0.9975(3) 0.5278(3) 0.144(2) Uani 0.509(6) 1 d PD C 1
Cl8 Cl 0.64387(14) 1.0723(4) 0.4979(2) 0.150(3) Uani 0.509(6) 1 d PD C 1
C94B C 0.6960(9) 0.7443(4) 0.5774(9) 0.071(4) Uani 0.548(7) 1 d PD B 2
H94C H 0.6838 0.7263 0.5359 0.085 Uiso 0.548(7) 1 calc PR B 2
H94D H 0.7437 0.7347 0.6013 0.085 Uiso 0.548(7) 1 calc PR B 2
Cl1B Cl 0.6814(4) 0.84455(16) 0.57659(14) 0.150(3) Uani 0.548(7) 1 d PD B 2
Cl2B Cl 0.65444(15) 0.6880(3) 0.60636(16) 0.0599(10) Uani 0.548(7) 1 d PD B 2
C97B C 0.7185(6) 1.0603(10) 0.5523(5) 0.101(6) Uani 0.491(6) 1 d PD C 2
H97C H 0.7570 1.0956 0.5731 0.122 Uiso 0.491(6) 1 calc PR C 2
H97D H 0.7213 1.0175 0.5808 0.122 Uiso 0.491(6) 1 calc PR C 2
Cl7B Cl 0.7260(5) 1.0168(3) 0.4942(3) 0.180(4) Uani 0.491(6) 1 d PD C 2
Cl8B Cl 0.6494(2) 1.1156(2) 0.5375(2) 0.1101(14) Uani 0.491(6) 1 d PD C 2

loop_
_atom_site_aniso_label
_atom_site_aniso_U_11
_atom_site_aniso_U_22
_atom_site_aniso_U_33
_atom_site_aniso_U_23
_atom_site_aniso_U_13
_atom_site_aniso_U_12
C1 0.0320(11) 0.0180(10) 0.0353(12) 0.0051(8) 0.0246(10) 0.0037(8)
C2 0.0333(11) 0.0210(10) 0.0361(12) 0.0064(9) 0.0243(10) 0.0001(9)
C3 0.0269(10) 0.0217(10) 0.0294(11) 0.0064(8) 0.0197(9) 0.0009(8)
C4 0.0201(9) 0.0210(9) 0.0214(9) 0.0043(7) 0.0145(8) 0.0010(7)
C5 0.0186(9) 0.0226(10) 0.0209(9) 0.0043(7) 0.0134(8) 0.0030(7)
C6 0.0167(8) 0.0199(9) 0.0178(9) 0.0031(7) 0.0114(7) 0.0030(7)
C7 0.0211(9) 0.0209(9) 0.0205(9) 0.0039(7) 0.0142(8) 0.0055(7)
C8 0.0202(9) 0.0172(9) 0.0161(9) 0.0027(7) 0.0107(7) 0.0031(7)
C9 0.0192(9) 0.0178(9) 0.0187(9) 0.0015(7) 0.0114(7) 0.0016(7)
C10 0.0265(10) 0.0177(9) 0.0223(10) 0.0027(7) 0.0168(8) 0.0035(7)
C11 0.0155(8) 0.0173(9) 0.0184(9) 0.0024(7) 0.0086(7) 0.0018(7)
C12 0.0223(9) 0.0141(8) 0.0186(9) 0.0020(7) 0.0123(8) 0.0029(7)
C13 0.0259(10) 0.0170(9) 0.0185(9) -0.0003(7) 0.0118(8) 0.0002(7)
C14 0.0204(9) 0.0173(9) 0.0166(9) 0.0015(7) 0.0097(7) 0.0007(7)
C15 0.0202(9) 0.0157(9) 0.0218(9) 0.0015(7) 0.0114(8) 0.0006(7)
C16 0.0192(9) 0.0156(9) 0.0209(9) 0.0031(7) 0.0107(8) 0.0008(7)
C17 0.0240(9) 0.0174(9) 0.0267(10) 0.0026(8) 0.0146(8) -0.0009(7)
C18 0.0261(10) 0.0214(10) 0.0254(10) 0.0059(8) 0.0165(9) 0.0022(8)
C19 0.0191(9) 0.0206(9) 0.0189(9) 0.0056(7) 0.0106(7) 0.0049(7)
C20 0.0276(11) 0.0224(10) 0.0451(14) 0.0144(9) 0.0285(10) 0.0084(8)
C21 0.0558(16) 0.0296(12) 0.0549(17) 0.0199(12) 0.0474(15) 0.0174(12)
C22 0.083(3) 0.0432(17) 0.096(3) 0.0386(18) 0.081(2) 0.0362(17)
C23 0.058(2) 0.0517(19) 0.136(4) 0.046(2) 0.081(3) 0.0281(17)
C24 0.0291(14) 0.0472(18) 0.118(3) 0.036(2) 0.0417(19) 0.0111(13)
C25 0.0264(12) 0.0327(13) 0.069(2) 0.0165(13) 0.0260(13) 0.0061(10)
C26 0.0272(10) 0.0199(10) 0.0235(10) -0.0019(8) 0.0155(9) -0.0063(8)
C27 0.0302(11) 0.0254(11) 0.0268(11) -0.0004(9) 0.0123(9) -0.0073(9)
C28 0.0335(12) 0.0343(13) 0.0293(12) -0.0032(10) 0.0125(10) -0.0136(10)
C29 0.0451(14) 0.0303(12) 0.0326(13) -0.0099(10) 0.0211(11) -0.0201(11)
C30 0.0478(15) 0.0204(11) 0.0396(14) -0.0042(9) 0.0297(12) -0.0094(10)
C31 0.0361(12) 0.0203(10) 0.0299(11) -0.0006(9) 0.0207(10) -0.0036(9)
C32 0.0227(10) 0.0404(13) 0.0229(10) 0.0108(9) 0.0145(9) 0.0075(9)
C33 0.0261(11) 0.0609(17) 0.0181(10) 0.0139(10) 0.0122(9) 0.0116(11)
C34 0.0188(9) 0.0490(15) 0.0158(10) 0.0103(9) 0.0066(8) 0.0108(9)
C35 0.0170(9) 0.0300(11) 0.0162(9) 0.0068(8) 0.0075(7) 0.0079(8)
C36 0.0146(8) 0.0261(10) 0.0170(9) 0.0048(7) 0.0066(7) 0.0055(7)
C37 0.0125(8) 0.0213(9) 0.0156(8) 0.0022(7) 0.0064(7) 0.0022(7)
C38 0.0129(8) 0.0200(9) 0.0176(9) 0.0019(7) 0.0072(7) 0.0015(7)
C39 0.0136(8) 0.0147(8) 0.0162(8) 0.0021(6) 0.0083(7) 0.0012(6)
C40 0.0134(8) 0.0168(8) 0.0138(8) 0.0009(6) 0.0072(7) 0.0005(6)
C41 0.0123(7) 0.0183(9) 0.0150(8) 0.0028(7) 0.0074(7) 0.0005(6)
C42 0.0138(8) 0.0182(9) 0.0129(8) 0.0010(7) 0.0062(7) -0.0012(7)
C43 0.0116(7) 0.0153(8) 0.0150(8) 0.0015(6) 0.0062(6) -0.0012(6)
C44 0.0157(8) 0.0156(8) 0.0163(8) -0.0005(7) 0.0081(7) -0.0011(7)
C45 0.0137(8) 0.0165(8) 0.0148(8) -0.0012(7) 0.0062(7) -0.0020(6)
C46 0.0173(8) 0.0172(9) 0.0148(8) -0.0010(7) 0.0048(7) -0.0036(7)
C47 0.0156(8) 0.0199(9) 0.0158(9) 0.0018(7) 0.0041(7) -0.0016(7)
C48 0.0225(9) 0.0255(11) 0.0169(9) 0.0011(8) 0.0045(8) -0.0010(8)
C49 0.0193(9) 0.0352(12) 0.0170(10) 0.0056(8) 0.0030(8) 0.0027(8)
C50 0.0165(9) 0.0338(12) 0.0179(9) 0.0069(8) 0.0058(8) 0.0053(8)
C51 0.0182(9) 0.0419(13) 0.0138(9) 0.0076(9) 0.0046(8) 0.0009(9)
C52 0.0281(13) 0.0447(17) 0.060(2) -0.0062(15) -0.0036(13) -0.0008(12)
C53 0.0388(17) 0.055(2) 0.059(2) -0.0010(17) -0.0100(15) -0.0150(15)
C54 0.0231(12) 0.086(2) 0.0259(13) 0.0206(14) -0.0003(10) -0.0137(14)
C55 0.0194(11) 0.084(3) 0.0491(18) 0.0010(17) 0.0147(12) 0.0013(14)
C56 0.0199(11) 0.064(2) 0.0431(15) -0.0083(14) 0.0131(11) 0.0031(12)
C57 0.0321(11) 0.0157(9) 0.0141(9) -0.0014(7) 0.0036(8) 0.0028(8)
C58 0.0381(14) 0.0261(12) 0.0328(13) -0.0081(10) -0.0032(11) -0.0006(10)
C59 0.074(2) 0.0334(15) 0.0336(15) -0.0187(12) -0.0086(15) 0.0091(15)
C60 0.086(3) 0.0427(17) 0.0263(14) -0.0073(12) 0.0171(15) 0.0243(17)
C61 0.078(2) 0.0334(14) 0.0360(14) 0.0048(11) 0.0370(15) 0.0173(14)
C62 0.0486(14) 0.0212(10) 0.0273(11) -0.0015(9) 0.0234(11) 0.0035(10)
C63 0.0228(9) 0.0205(10) 0.0268(10) 0.0072(8) 0.0146(8) 0.0068(8)
C64 0.0230(10) 0.0194(10) 0.0375(12) 0.0039(9) 0.0174(9) 0.0064(8)
C65 0.0213(9) 0.0212(10) 0.0331(11) -0.0014(8) 0.0172(9) 0.0029(8)
C66 0.0215(9) 0.0162(9) 0.0269(10) 0.0000(7) 0.0163(8) 0.0010(7)
C67 0.0198(9) 0.0187(9) 0.0275(10) -0.0019(8) 0.0162(8) -0.0013(7)
C68 0.0172(8) 0.0181(9) 0.0226(9) -0.0024(7) 0.0131(8) -0.0018(7)
C69 0.0195(9) 0.0220(10) 0.0198(9) -0.0035(7) 0.0108(8) -0.0033(7)
C70 0.0172(8) 0.0182(9) 0.0216(9) -0.0023(7) 0.0097(7) -0.0041(7)
C71 0.0173(8) 0.0175(9) 0.0224(9) -0.0003(7) 0.0122(8) -0.0011(7)
C72 0.0161(8) 0.0214(10) 0.0225(10) -0.0016(8) 0.0069(8) -0.0041(7)
C73 0.0144(8) 0.0231(10) 0.0179(9) 0.0001(7) 0.0065(7) -0.0010(7)
C74 0.0146(8) 0.0239(10) 0.0174(9) -0.0009(7) 0.0047(7) -0.0033(7)
C75 0.0135(8) 0.0300(11) 0.0229(10) 0.0006(8) 0.0069(8) -0.0026(8)
C76 0.0130(8) 0.0280(11) 0.0193(9) 0.0016(8) 0.0069(7) 0.0001(7)
C77 0.0146(8) 0.0321(11) 0.0203(10) 0.0063(8) 0.0072(7) 0.0041(8)
C78 0.0174(9) 0.0292(11) 0.0226(10) 0.0081(8) 0.0107(8) 0.0074(8)
C79 0.0247(10) 0.0337(12) 0.0392(13) 0.0175(10) 0.0203(10) 0.0152(9)
C80 0.0334(12) 0.0269(11) 0.0438(14) 0.0156(10) 0.0260(11) 0.0149(10)
C81 0.0249(10) 0.0233(10) 0.0317(11) 0.0085(9) 0.0165(9) 0.0074(8)
C82 0.0184(9) 0.0280(11) 0.0229(10) -0.0044(8) 0.0122(8) 0.0014(8)
C83 0.0448(14) 0.0320(13) 0.0392(14) -0.0092(10) 0.0311(12) -0.0136(11)
C84 0.0382(13) 0.0429(15) 0.0362(13) -0.0058(11) 0.0274(12) -0.0111(11)
C85 0.0240(10) 0.0411(13) 0.0218(10) -0.0008(9) 0.0104(9) 0.0145(9)
C86 0.0559(16) 0.0282(12) 0.0276(12) 0.0046(9) 0.0205(12) 0.0233(11)
C87 0.0450(14) 0.0250(11) 0.0261(11) 0.0041(9) 0.0178(10) 0.0166(10)
C88 0.0141(9) 0.0341(12) 0.0352(12) 0.0128(10) 0.0099(9) 0.0060(8)
C89 0.0245(11) 0.0428(15) 0.0440(15) 0.0125(12) 0.0211(11) 0.0076(10)
C90 0.0338(14) 0.0603(19) 0.063(2) 0.0218(16) 0.0345(15) 0.0152(13)
C91 0.0184(11) 0.070(2) 0.072(2) 0.0313(18) 0.0198(13) 0.0109(13)
C92 0.0180(11) 0.070(2) 0.059(2) 0.0135(17) 0.0039(12) -0.0014(13)
C93 0.0175(10) 0.0554(18) 0.0393(14) 0.0063(13) 0.0042(10) 0.0024(11)
C95 0.085(8) 0.098(9) 0.035(5) 0.015(5) 0.023(5) 0.003(7)
N1 0.0235(8) 0.0183(8) 0.0256(9) 0.0050(7) 0.0180(7) 0.0042(6)
N2 0.0156(7) 0.0184(8) 0.0161(7) 0.0022(6) 0.0100(6) 0.0019(6)
N3 0.0166(7) 0.0145(7) 0.0172(8) 0.0018(6) 0.0091(6) 0.0020(6)
N4 0.0158(7) 0.0175(8) 0.0172(8) 0.0041(6) 0.0082(6) 0.0028(6)
N5 0.0184(7) 0.0230(8) 0.0188(8) 0.0068(6) 0.0112(7) 0.0073(6)
N6 0.0122(7) 0.0168(7) 0.0152(7) 0.0023(6) 0.0071(6) 0.0017(6)
N7 0.0137(7) 0.0175(8) 0.0134(7) 0.0012(6) 0.0066(6) 0.0000(6)
N8 0.0147(7) 0.0243(9) 0.0160(8) 0.0037(6) 0.0063(6) 0.0009(6)
N9 0.0203(8) 0.0175(8) 0.0233(8) 0.0049(6) 0.0152(7) 0.0042(6)
N10 0.0168(7) 0.0162(8) 0.0198(8) -0.0003(6) 0.0125(6) -0.0004(6)
N11 0.0130(7) 0.0232(8) 0.0159(8) 0.0027(6) 0.0061(6) 0.0012(6)
N12 0.0166(7) 0.0234(9) 0.0211(8) 0.0079(7) 0.0101(7) 0.0064(6)
Co1 0.01541(12) 0.01593(13) 0.01755(13) 0.00371(9) 0.01123(10) 0.00294(9)
Co2 0.01266(11) 0.01788(13) 0.01422(12) 0.00342(9) 0.00614(9) 0.00211(9)
C94 0.056(8) 0.030(5) 0.073(8) 0.008(4) 0.056(7) 0.007(4)
Cl1 0.090(2) 0.0536(14) 0.0555(14) 0.0012(10) 0.0455(14) -0.0129(12)
Cl2 0.075(2) 0.096(3) 0.0654(18) -0.0156(18) 0.0539(16) -0.031(2)
Cl3 0.0763(16) 0.0489(13) 0.0326(10) -0.0006(8) 0.0192(10) 0.0077(11)
Cl4 0.094(2) 0.0660(18) 0.147(3) -0.0090(19) 0.088(2) 0.0035(16)
C97 0.053(5) 0.026(4) 0.036(4) 0.007(3) 0.023(4) -0.015(3)
Cl7 0.106(3) 0.108(3) 0.216(5) -0.018(3) 0.070(3) 0.033(2)
Cl8 0.0614(16) 0.256(6) 0.122(4) 0.102(4) 0.0316(18) 0.026(2)
C94B 0.070(10) 0.067(9) 0.081(9) 0.008(6) 0.037(7) 0.018(6)
Cl1B 0.245(8) 0.0512(13) 0.0828(18) 0.0095(12) 0.008(3) 0.043(2)
Cl2B 0.0424(12) 0.107(3) 0.0412(12) 0.0256(16) 0.0282(10) 0.0283(14)
C97B 0.099(13) 0.093(12) 0.125(15) 0.023(10) 0.061(12) 0.033(9)
Cl7B 0.354(9) 0.111(3) 0.219(6) -0.103(3) 0.257(7) -0.139(4)
Cl8B 0.139(3) 0.112(3) 0.112(3) 0.023(2) 0.085(2) -0.025(2)

loop_
_atom_type_symbol
_atom_type_description
_atom_type_scat_dispersion_real
_atom_type_scat_dispersion_imag
_atom_type_scat_source
C C 0.0033 0.0016 'International Tables Vol C Tables 4.2.6.8 and 6.1.1.4'
H H 0.0000 0.0000 'International Tables Vol C Tables 4.2.6.8 and 6.1.1.4'
N N 0.0061 0.0033 'International Tables Vol C Tables 4.2.6.8 and 6.1.1.4'
Co Co 0.3494 0.9721 'International Tables Vol C Tables 4.2.6.8 and 6.1.1.4'
Cl Cl 0.1484 0.1585 'International Tables Vol C Tables 4.2.6.8 and 6.1.1.4'

loop_
_geom_angle_atom_site_label_1
_geom_angle_atom_site_label_2
_geom_angle_atom_site_label_3
_geom_angle
_geom_angle_site_symmetry_1
_geom_angle_site_symmetry_3
_geom_angle_publ_flag
N1 C1 C2 111.24(19) . . ?
N1 C1 H1 124.4 . . ?
C2 C1 H1 124.4 . . ?
C3 C2 C1 106.30(19) . . ?
C3 C2 H2 126.9 . . ?
C1 C2 H2 126.9 . . ?
C2 C3 C4 107.06(18) . . ?
C2 C3 H3 126.5 . . ?
C4 C3 H3 126.5 . . ?
N1 C4 C5 123.81(18) . . ?
N1 C4 C3 108.87(18) . . ?
C5 C4 C3 127.30(18) . . ?
C6 C5 C4 124.79(17) . . ?
C6 C5 C20 117.42(18) . . ?
C4 C5 C20 117.79(18) . . ?
C5 C6 N2 124.12(17) . . ?
C5 C6 C7 127.55(17) . . ?
N2 C6 C7 108.16(16) . . ?
C8 C7 C6 107.65(17) . . ?
C8 C7 H7 126.2 . . ?
C6 C7 H7 126.2 . . ?
C7 C8 C9 105.71(17) . . ?
C7 C8 C10 128.26(18) . . ?
C9 C8 C10 126.02(17) . . ?
N2 C9 C8 112.05(17) . . ?
N2 C9 H9 124.0 . . ?
C8 C9 H9 124.0 . . ?
C8 C10 C12 113.91(16) . . ?
C8 C10 H10A 108.8 . . ?
C12 C10 H10A 108.8 . . ?
C8 C10 H10B 108.8 . . ?
C12 C10 H10B 108.8 . . ?
H10A C10 H10B 107.7 . . ?
N3 C11 C12 111.61(17) . . ?
N3 C11 H11 124.2 . . ?
C12 C11 H11 124.2 . . ?
C13 C12 C11 105.94(17) . . ?
C13 C12 C10 127.50(19) . . ?
C11 C12 C10 126.49(18) . . ?
C12 C13 C14 107.70(18) . . ?
C12 C13 H13 126.1 . . ?
C14 C13 H13 126.1 . . ?
C15 C14 N3 124.33(18) . . ?
C15 C14 C13 127.38(19) . . ?
N3 C14 C13 108.27(17) . . ?
C14 C15 C16 125.11(19) . . ?
C14 C15 C26 116.53(18) . . ?
C16 C15 C26 118.36(18) . . ?
N4 C16 C15 124.07(18) . . ?
N4 C16 C17 109.11(17) . . ?
C15 C16 C17 126.8(2) . . ?
C18 C17 C16 106.36(19) . . ?
C18 C17 H17 126.8 . . ?
C16 C17 H17 126.8 . . ?
C17 C18 C19 106.61(18) . . ?
C17 C18 H18 126.7 . . ?
C19 C18 H18 126.7 . . ?
N4 C19 C18 111.49(19) . . ?
N4 C19 H19 124.3 . . ?
C18 C19 H19 124.3 . . ?
C25 C20 C21 119.6(2) . . ?
C25 C20 C5 119.9(2) . . ?
C21 C20 C5 120.5(2) . . ?
C20 C21 C22 118.7(3) . . ?
C20 C21 H21 120.7 . . ?
C22 C21 H21 120.7 . . ?
C23 C22 C21 121.5(3) . . ?
C23 C22 H22 119.3 . . ?
C21 C22 H22 119.3 . . ?
C24 C23 C22 119.5(3) . . ?
C24 C23 H23 120.2 . . ?
C22 C23 H23 120.2 . . ?
C23 C24 C25 120.9(4) . . ?
C23 C24 H24 119.6 . . ?
C25 C24 H24 119.6 . . ?
C20 C25 C24 119.8(3) . . ?
C20 C25 H25 120.1 . . ?
C24 C25 H25 120.1 . . ?
C31 C26 C27 119.2(2) . . ?
C31 C26 C15 119.9(2) . . ?
C27 C26 C15 120.9(2) . . ?
C28 C27 C26 120.6(2) . . ?
C28 C27 H27 119.7 . . ?
C26 C27 H27 119.7 . . ?
C27 C28 C29 119.9(2) . . ?
C27 C28 H28 120.1 . . ?
C29 C28 H28 120.1 . . ?
C30 C29 C28 120.0(2) . . ?
C30 C29 H29 120.0 . . ?
C28 C29 H29 120.0 . . ?
C29 C30 C31 120.5(2) . . ?
C29 C30 H30 119.8 . . ?
C31 C30 H30 119.8 . . ?
C26 C31 C30 119.9(2) . . ?
C26 C31 H31 120.1 . . ?
C30 C31 H31 120.1 . . ?
N5 C32 C33 110.7(2) . . ?
N5 C32 H32 124.7 . . ?
C33 C32 H32 124.7 . . ?
C34 C33 C32 106.5(2) . . ?
C34 C33 H33 126.8 . . ?
C32 C33 H33 126.8 . . ?
C33 C34 C35 107.1(2) . . ?
C33 C34 H34 126.4 . . ?
C35 C34 H34 126.4 . . ?
N5 C35 C36 123.96(18) . . ?
N5 C35 C34 108.80(18) . . ?
C36 C35 C34 127.2(2) . . ?
C37 C36 C35 124.38(19) . . ?
C37 C36 C51 117.23(17) . . ?
C35 C36 C51 118.39(18) . . ?
C36 C37 N6 123.58(17) . . ?
C36 C37 C38 127.68(18) . . ?
N6 C37 C38 108.50(16) . . ?
C39 C38 C37 107.38(16) . . ?
C39 C38 H38 126.3 . . ?
C37 C38 H38 126.3 . . ?
C38 C39 C40 105.80(16) . . ?
C38 C39 C41 128.09(16) . . ?
C40 C39 C41 126.01(17) . . ?
N6 C40 C39 111.97(16) . . ?
N6 C40 H40 124.0 . . ?
C39 C40 H40 124.0 . . ?
C39 C41 C43 114.27(15) . . ?
C39 C41 H41A 108.7 . . ?
C43 C41 H41A 108.7 . . ?
C39 C41 H41B 108.7 . . ?
C43 C41 H41B 108.7 . . ?
H41A C41 H41B 107.6 . . ?
N7 C42 C43 111.82(16) . . ?
N7 C42 H42 124.1 . . ?
C43 C42 H42 124.1 . . ?
C44 C43 C42 105.63(16) . . ?
C44 C43 C41 127.83(17) . . ?
C42 C43 C41 126.47(17) . . ?
C43 C44 C45 107.53(16) . . ?
C43 C44 H44 126.2 . . ?
C45 C44 H44 126.2 . . ?
N7 C45 C46 123.63(17) . . ?
N7 C45 C44 108.62(16) . . ?
C46 C45 C44 127.71(18) . . ?
C47 C46 C45 124.81(18) . . ?
C47 C46 C57 117.07(17) . . ?
C45 C46 C57 118.07(18) . . ?
C46 C47 N8 124.74(18) . . ?
C46 C47 C48 126.73(19) . . ?
N8 C47 C48 108.36(18) . . ?
C49 C48 C47 107.30(19) . . ?
C49 C48 H48 126.3 . . ?
C47 C48 H48 126.3 . . ?
C48 C49 C50 106.39(19) . . ?
C48 C49 H49 126.8 . . ?
C50 C49 H49 126.8 . . ?
N8 C50 C49 111.3(2) . . ?
N8 C50 H50 124.3 . . ?
C49 C50 H50 124.3 . . ?
C56 C51 C52 118.8(2) . . ?
C56 C51 C36 120.3(2) . . ?
C52 C51 C36 120.9(2) . . ?
C51 C52 C53 120.2(3) . . ?
C51 C52 H52 119.9 . . ?
C53 C52 H52 119.9 . . ?
C54 C53 C52 119.9(3) . . ?
C54 C53 H53 120.0 . . ?
C52 C53 H53 120.0 . . ?
C55 C54 C53 120.4(3) . . ?
C55 C54 H54 119.8 . . ?
C53 C54 H54 119.8 . . ?
C54 C55 C56 120.0(3) . . ?
C54 C55 H55 120.0 . . ?
C56 C55 H55 120.0 . . ?
C51 C56 C55 120.7(3) . . ?
C51 C56 H56 119.6 . . ?
C55 C56 H56 119.6 . . ?
C58 C57 C62 118.6(2) . . ?
C58 C57 C46 120.7(2) . . ?
C62 C57 C46 120.63(19) . . ?
C57 C58 C59 119.9(3) . . ?
C57 C58 H58 120.0 . . ?
C59 C58 H58 120.0 . . ?
C60 C59 C58 120.3(3) . . ?
C60 C59 H59 119.8 . . ?
C58 C59 H59 119.8 . . ?
C59 C60 C61 120.6(3) . . ?
C59 C60 H60 119.7 . . ?
C61 C60 H60 119.7 . . ?
C60 C61 C62 119.6(3) . . ?
C60 C61 H61 120.2 . . ?
C62 C61 H61 120.2 . . ?
C61 C62 C57 121.0(3) . . ?
C61 C62 H62 119.5 . . ?
C57 C62 H62 119.5 . . ?
N9 C63 C64 111.3(2) . . ?
N9 C63 H63 124.4 . . ?
C64 C63 H63 124.4 . . ?
C65 C64 C63 106.29(19) . . ?
C65 C64 H64 126.9 . . ?
C63 C64 H64 126.9 . . ?
C64 C65 C66 107.20(18) . . ?
C64 C65 H65 126.4 . . ?
C66 C65 H65 126.4 . . ?
C67 C66 N9 123.88(18) . . ?
C67 C66 C65 127.43(19) . . ?
N9 C66 C65 108.62(19) . . ?
C68 C67 C66 125.06(19) . . ?
C68 C67 C82 115.26(19) . . ?
C66 C67 C82 119.68(18) . . ?
C67 C68 N10 124.09(19) . . ?
C67 C68 C69 127.34(19) . . ?
N10 C68 C69 108.57(17) . . ?
C70 C69 C68 107.79(18) . . ?
C70 C69 H69 126.1 . . ?
C68 C69 H69 126.1 . . ?
C69 C70 C71 105.67(18) . . ?
C69 C70 C72 128.16(19) . . ?
C71 C70 C72 126.17(18) . . ?
N10 C71 C70 111.56(17) . . ?
N10 C71 H71 124.2 . . ?
C70 C71 H71 124.2 . . ?
C70 C72 C74 113.33(17) . . ?
C70 C72 H72A 108.9 . . ?
C74 C72 H72A 108.9 . . ?
C70 C72 H72B 108.9 . . ?
C74 C72 H72B 108.9 . . ?
H72A C72 H72B 107.7 . . ?
N11 C73 C74 111.78(17) . . ?
N11 C73 H73 124.1 . . ?
C74 C73 H73 124.1 . . ?
C75 C74 C73 105.86(19) . . ?
C75 C74 C72 128.39(18) . . ?
C73 C74 C72 125.76(18) . . ?
C74 C75 C76 107.64(18) . . ?
C74 C75 H75 126.2 . . ?
C76 C75 H75 126.2 . . ?
C77 C76 N11 124.22(19) . . ?
C77 C76 C75 127.40(18) . . ?
N11 C76 C75 108.27(18) . . ?
C76 C77 C78 125.05(19) . . ?
C76 C77 C88 117.5(2) . . ?
C78 C77 C88 117.40(19) . . ?
N12 C78 C77 123.75(19) . . ?
N12 C78 C79 109.0(2) . . ?
C77 C78 C79 127.2(2) . . ?
C80 C79 C78 107.04(19) . . ?
C80 C79 H79 126.5 . . ?
C78 C79 H79 126.5 . . ?
C79 C80 C81 106.3(2) . . ?
C79 C80 H80 126.8 . . ?
C81 C80 H80 126.8 . . ?
N12 C81 C80 111.3(2) . . ?
N12 C81 H81 124.4 . . ?
C80 C81 H81 124.4 . . ?
C87 C82 C83 119.3(2) . . ?
C87 C82 C67 121.7(2) . . ?
C83 C82 C67 118.8(2) . . ?
C84 C83 C82 119.9(2) . . ?
C84 C83 H83 120.1 . . ?
C82 C83 H83 120.1 . . ?
C85 C84 C83 120.1(2) . . ?
C85 C84 H84 119.9 . . ?
C83 C84 H84 119.9 . . ?
C86 C85 C84 120.0(2) . . ?
C86 C85 H85 120.0 . . ?
C84 C85 H85 120.0 . . ?
C85 C86 C87 120.4(2) . . ?
C85 C86 H86 119.8 . . ?
C87 C86 H86 119.8 . . ?
C82 C87 C86 120.3(2) . . ?
C82 C87 H87 119.9 . . ?
C86 C87 H87 119.9 . . ?
C93 C88 C89 119.5(2) . . ?
C93 C88 C77 120.9(2) . . ?
C89 C88 C77 119.6(2) . . ?
C88 C89 C90 120.1(3) . . ?
C88 C89 H89 119.9 . . ?
C90 C89 H89 119.9 . . ?
C91 C90 C89 120.2(3) . . ?
C91 C90 H90 119.9 . . ?
C89 C90 H90 119.9 . . ?
C90 C91 C92 120.3(3) . . ?
C90 C91 H91 119.9 . . ?
C92 C91 H91 119.9 . . ?
C91 C92 C93 120.2(3) . . ?
C91 C92 H92 119.9 . . ?
C93 C92 H92 119.9 . . ?
C88 C93 C92 119.7(3) . . ?
C88 C93 H93 120.2 . . ?
C92 C93 H93 120.2 . . ?
Cl3 C95 Cl4 116.8(5) . . ?
Cl3 C95 H95A 108.1 . . ?
Cl4 C95 H95A 108.1 . . ?
Cl3 C95 H95B 108.1 . . ?
Cl4 C95 H95B 108.1 . . ?
H95A C95 H95B 107.3 . . ?
C1 N1 C4 106.52(17) . . ?
C1 N1 Co1 126.14(14) . . ?
C4 N1 Co1 127.30(14) . . ?
C9 N2 C6 106.43(16) . . ?
C9 N2 Co1 126.15(13) . . ?
C6 N2 Co1 127.31(13) . . ?
C11 N3 C14 106.48(16) . . ?
C11 N3 Co2 126.81(14) . . ?
C14 N3 Co2 126.34(13) . . ?
C19 N4 C16 106.41(17) . . ?
C19 N4 Co2 126.41(15) . . ?
C16 N4 Co2 127.18(13) . . ?
C32 N5 C35 106.91(18) . . ?
C32 N5 Co1 126.15(16) . . ?
C35 N5 Co1 126.86(13) . . ?
C40 N6 C37 106.32(15) . . ?
C40 N6 Co1 126.76(13) . . ?
C37 N6 Co1 124.88(13) . . ?
C42 N7 C45 106.36(15) . . ?
C42 N7 Co2 126.37(13) . . ?
C45 N7 Co2 127.17(13) . . ?
C50 N8 C47 106.59(17) . . ?
C50 N8 Co2 126.55(15) . . ?
C47 N8 Co2 126.85(13) . . ?
C63 N9 C66 106.58(17) . . ?
C63 N9 Co1 127.13(15) . . ?
C66 N9 Co1 124.45(14) . . ?
C71 N10 C68 106.42(17) . . ?
C71 N10 Co1 127.36(14) . . ?
C68 N10 Co1 125.83(13) . . ?
C73 N11 C76 106.45(17) . . ?
C73 N11 Co2 126.17(13) . . ?
C76 N11 Co2 127.30(14) . . ?
C81 N12 C78 106.33(18) . . ?
C81 N12 Co2 126.22(15) . . ?
C78 N12 Co2 127.12(15) . . ?
N5 Co1 N2 87.35(7) . . ?
N5 Co1 N10 177.19(7) . . ?
N2 Co1 N10 89.96(7) . . ?
N5 Co1 N1 91.83(8) . . ?
N2 Co1 N1 92.59(7) . . ?
N10 Co1 N1 87.49(7) . . ?
N5 Co1 N6 91.65(7) . . ?
N2 Co1 N6 91.88(7) . . ?
N10 Co1 N6 89.24(7) . . ?
N1 Co1 N6 174.46(7) . . ?
N5 Co1 N9 90.21(7) . . ?
N2 Co1 N9 175.51(7) . . ?
N10 Co1 N9 92.53(7) . . ?
N1 Co1 N9 91.25(7) . . ?
N6 Co1 N9 84.42(7) . . ?
N8 Co2 N11 86.85(7) . . ?
N8 Co2 N4 90.82(7) . . ?
N11 Co2 N4 176.34(7) . . ?
N8 Co2 N12 89.80(7) . . ?
N11 Co2 N12 92.27(7) . . ?
N4 Co2 N12 90.55(7) . . ?
N8 Co2 N3 175.19(7) . . ?
N11 Co2 N3 89.94(7) . . ?
N4 Co2 N3 92.56(7) . . ?
N12 Co2 N3 86.75(7) . . ?
N8 Co2 N7 92.18(7) . . ?
N11 Co2 N7 90.80(7) . . ?
N4 Co2 N7 86.46(7) . . ?
N12 Co2 N7 176.43(8) . . ?
N3 Co2 N7 91.44(7) . . ?
Cl2 C94 Cl1 117.2(6) . . ?
Cl2 C94 H94A 108.0 . . ?
Cl1 C94 H94A 108.0 . . ?
Cl2 C94 H94B 108.0 . . ?
Cl1 C94 H94B 108.0 . . ?
H94A C94 H94B 107.2 . . ?
Cl7 C97 Cl8 112.2(4) . . ?
Cl7 C97 H97A 109.2 . . ?
Cl8 C97 H97A 109.2 . . ?
Cl7 C97 H97B 109.2 . . ?
Cl8 C97 H97B 109.2 . . ?
H97A C97 H97B 107.9 . . ?
Cl2B C94B Cl1B 114.0(6) . . ?
Cl2B C94B H94C 108.8 . . ?
Cl1B C94B H94C 108.8 . . ?
Cl2B C94B H94D 108.8 . . ?
Cl1B C94B H94D 108.8 . . ?
H94C C94B H94D 107.7 . . ?
Cl7B C97B Cl8B 118.5(7) . . ?
Cl7B C97B H97C 107.7 . . ?
Cl8B C97B H97C 107.7 . . ?
Cl7B C97B H97D 107.7 . . ?
Cl8B C97B H97D 107.7 . . ?
H97C C97B H97D 107.1 . . ?

loop_
_geom_bond_atom_site_label_1
_geom_bond_atom_site_label_2
_geom_bond_distance
_geom_bond_site_symmetry_2
_geom_bond_publ_flag
C1 N1 1.340(3) . ?
C1 C2 1.417(3) . ?
C1 H1 0.9500 . ?
C2 C3 1.376(3) . ?
C2 H2 0.9500 . ?
C3 C4 1.422(3) . ?
C3 H3 0.9500 . ?
C4 N1 1.394(2) . ?
C4 C5 1.406(3) . ?
C5 C6 1.391(3) . ?
C5 C20 1.490(3) . ?
C6 N2 1.400(2) . ?
C6 C7 1.431(3) . ?
C7 C8 1.374(3) . ?
C7 H7 0.9500 . ?
C8 C9 1.417(3) . ?
C8 C10 1.502(3) . ?
C9 N2 1.336(3) . ?
C9 H9 0.9500 . ?
C10 C12 1.504(3) . ?
C10 H10A 0.9900 . ?
C10 H10B 0.9900 . ?
C11 N3 1.335(2) . ?
C11 C12 1.424(3) . ?
C11 H11 0.9500 . ?
C12 C13 1.367(3) . ?
C13 C14 1.428(3) . ?
C13 H13 0.9500 . ?
C14 C15 1.394(3) . ?
C14 N3 1.401(3) . ?
C15 C16 1.397(3) . ?
C15 C26 1.495(3) . ?
C16 N4 1.387(3) . ?
C16 C17 1.429(3) . ?
C17 C18 1.381(3) . ?
C17 H17 0.9500 . ?
C18 C19 1.407(3) . ?
C18 H18 0.9500 . ?
C19 N4 1.343(2) . ?
C19 H19 0.9500 . ?
C20 C25 1.379(4) . ?
C20 C21 1.393(4) . ?
C21 C22 1.403(4) . ?
C21 H21 0.9500 . ?
C22 C23 1.367(6) . ?
C22 H22 0.9500 . ?
C23 C24 1.352(6) . ?
C23 H23 0.9500 . ?
C24 C25 1.406(4) . ?
C24 H24 0.9500 . ?
C25 H25 0.9500 . ?
C26 C31 1.392(3) . ?
C26 C27 1.393(3) . ?
C27 C28 1.388(3) . ?
C27 H27 0.9500 . ?
C28 C29 1.391(4) . ?
C28 H28 0.9500 . ?
C29 C30 1.373(4) . ?
C29 H29 0.9500 . ?
C30 C31 1.399(3) . ?
C30 H30 0.9500 . ?
C31 H31 0.9500 . ?
C32 N5 1.341(3) . ?
C32 C33 1.414(3) . ?
C32 H32 0.9500 . ?
C33 C34 1.374(3) . ?
C33 H33 0.9500 . ?
C34 C35 1.414(3) . ?
C34 H34 0.9500 . ?
C35 N5 1.387(3) . ?
C35 C36 1.406(3) . ?
C36 C37 1.385(3) . ?
C36 C51 1.496(3) . ?
C37 N6 1.401(2) . ?
C37 C38 1.429(3) . ?
C38 C39 1.375(3) . ?
C38 H38 0.9500 . ?
C39 C40 1.421(2) . ?
C39 C41 1.499(2) . ?
C40 N6 1.334(2) . ?
C40 H40 0.9500 . ?
C41 C43 1.503(3) . ?
C41 H41A 0.9900 . ?
C41 H41B 0.9900 . ?
C42 N7 1.339(2) . ?
C42 C43 1.420(3) . ?
C42 H42 0.9500 . ?
C43 C44 1.377(3) . ?
C44 C45 1.424(3) . ?
C44 H44 0.9500 . ?
C45 N7 1.395(2) . ?
C45 C46 1.401(3) . ?
C46 C47 1.392(3) . ?
C46 C57 1.491(3) . ?
C47 N8 1.395(3) . ?
C47 C48 1.422(3) . ?
C48 C49 1.376(3) . ?
C48 H48 0.9500 . ?
C49 C50 1.406(3) . ?
C49 H49 0.9500 . ?
C50 N8 1.344(3) . ?
C50 H50 0.9500 . ?
C51 C56 1.366(3) . ?
C51 C52 1.374(4) . ?
C52 C53 1.400(4) . ?
C52 H52 0.9500 . ?
C53 C54 1.366(5) . ?
C53 H53 0.9500 . ?
C54 C55 1.345(5) . ?
C54 H54 0.9500 . ?
C55 C56 1.402(4) . ?
C55 H55 0.9500 . ?
C56 H56 0.9500 . ?
C57 C58 1.394(3) . ?
C57 C62 1.396(3) . ?
C58 C59 1.403(4) . ?
C58 H58 0.9500 . ?
C59 C60 1.373(6) . ?
C59 H59 0.9500 . ?
C60 C61 1.374(5) . ?
C60 H60 0.9500 . ?
C61 C62 1.393(3) . ?
C61 H61 0.9500 . ?
C62 H62 0.9500 . ?
C63 N9 1.339(3) . ?
C63 C64 1.414(3) . ?
C63 H63 0.9500 . ?
C64 C65 1.376(3) . ?
C64 H64 0.9500 . ?
C65 C66 1.420(3) . ?
C65 H65 0.9500 . ?
C66 C67 1.395(3) . ?
C66 N9 1.396(3) . ?
C67 C68 1.394(3) . ?
C67 C82 1.494(3) . ?
C68 N10 1.399(2) . ?
C68 C69 1.417(3) . ?
C69 C70 1.374(3) . ?
C69 H69 0.9500 . ?
C70 C71 1.423(3) . ?
C70 C72 1.496(3) . ?
C71 N10 1.336(3) . ?
C71 H71 0.9500 . ?
C72 C74 1.499(3) . ?
C72 H72A 0.9900 . ?
C72 H72B 0.9900 . ?
C73 N11 1.335(3) . ?
C73 C74 1.425(3) . ?
C73 H73 0.9500 . ?
C74 C75 1.371(3) . ?
C75 C76 1.430(3) . ?
C75 H75 0.9500 . ?
C76 C77 1.382(3) . ?
C76 N11 1.403(2) . ?
C77 C78 1.411(3) . ?
C77 C88 1.500(3) . ?
C78 N12 1.398(3) . ?
C78 C79 1.412(3) . ?
C79 C80 1.386(4) . ?
C79 H79 0.9500 . ?
C80 C81 1.410(3) . ?
C80 H80 0.9500 . ?
C81 N12 1.345(3) . ?
C81 H81 0.9500 . ?
C82 C87 1.384(3) . ?
C82 C83 1.406(3) . ?
C83 C84 1.387(3) . ?
C83 H83 0.9500 . ?
C84 C85 1.386(4) . ?
C84 H84 0.9500 . ?
C85 C86 1.377(4) . ?
C85 H85 0.9500 . ?
C86 C87 1.389(3) . ?
C86 H86 0.9500 . ?
C87 H87 0.9500 . ?
C88 C93 1.379(4) . ?
C88 C89 1.397(4) . ?
C89 C90 1.397(3) . ?
C89 H89 0.9500 . ?
C90 C91 1.369(5) . ?
C90 H90 0.9500 . ?
C91 C92 1.375(5) . ?
C91 H91 0.9500 . ?
C92 C93 1.413(4) . ?
C92 H92 0.9500 . ?
C93 H93 0.9500 . ?
C95 Cl3 1.663(7) . ?
C95 Cl4 1.719(6) . ?
C95 H95A 0.9900 . ?
C95 H95B 0.9900 . ?
N1 Co1 1.9319(17) . ?
N2 Co1 1.9246(16) . ?
N3 Co2 1.9422(17) . ?
N4 Co2 1.9392(17) . ?
N5 Co1 1.9240(18) . ?
N6 Co1 1.9426(16) . ?
N7 Co2 1.9460(16) . ?
N8 Co2 1.9349(17) . ?
N9 Co1 1.9472(17) . ?
N10 Co1 1.9266(17) . ?
N11 Co2 1.9376(17) . ?
N12 Co2 1.9421(17) . ?
C94 Cl2 1.699(7) . ?
C94 Cl1 1.710(7) . ?
C94 H94A 0.9900 . ?
C94 H94B 0.9900 . ?
C97 Cl7 1.690(6) . ?
C97 Cl8 1.720(5) . ?
C97 H97A 0.9900 . ?
C97 H97B 0.9900 . ?
C94B Cl2B 1.701(7) . ?
C94B Cl1B 1.707(7) . ?
C94B H94C 0.9900 . ?
C94B H94D 0.9900 . ?
C97B Cl7B 1.690(7) . ?
C97B Cl8B 1.715(7) . ?
C97B H97C 0.9900 . ?
C97B H97D 0.9900 . ?

loop_
_geom_torsion_atom_site_label_1
_geom_torsion_atom_site_label_2
_geom_torsion_atom_site_label_3
_geom_torsion_atom_site_label_4
_geom_torsion
_geom_torsion_site_symmetry_1
_geom_torsion_site_symmetry_2
_geom_torsion_site_symmetry_3
_geom_torsion_site_symmetry_4
_geom_torsion_publ_flag
N1 C1 C2 C3 -0.5(3) . . . . ?
C1 C2 C3 C4 1.0(3) . . . . ?
C2 C3 C4 N1 -1.1(3) . . . . ?
C2 C3 C4 C5 -179.2(2) . . . . ?
N1 C4 C5 C6 0.5(3) . . . . ?
C3 C4 C5 C6 178.3(2) . . . . ?
N1 C4 C5 C20 179.5(2) . . . . ?
C3 C4 C5 C20 -2.8(3) . . . . ?
C4 C5 C6 N2 1.2(3) . . . . ?
C20 C5 C6 N2 -177.7(2) . . . . ?
C4 C5 C6 C7 175.9(2) . . . . ?
C20 C5 C6 C7 -3.1(3) . . . . ?
C5 C6 C7 C8 -176.0(2) . . . . ?
N2 C6 C7 C8 -0.6(2) . . . . ?
C6 C7 C8 C9 0.5(2) . . . . ?
C6 C7 C8 C10 -178.4(2) . . . . ?
C7 C8 C9 N2 -0.1(2) . . . . ?
C10 C8 C9 N2 178.81(19) . . . . ?
C7 C8 C10 C12 -139.6(2) . . . . ?
C9 C8 C10 C12 41.7(3) . . . . ?
N3 C11 C12 C13 0.3(2) . . . . ?
N3 C11 C12 C10 177.28(18) . . . . ?
C8 C10 C12 C13 -133.6(2) . . . . ?
C8 C10 C12 C11 50.1(3) . . . . ?
C11 C12 C13 C14 0.0(2) . . . . ?
C10 C12 C13 C14 -176.95(19) . . . . ?
C12 C13 C14 C15 178.3(2) . . . . ?
C12 C13 C14 N3 -0.3(2) . . . . ?
N3 C14 C15 C16 -0.7(3) . . . . ?
C13 C14 C15 C16 -179.0(2) . . . . ?
N3 C14 C15 C26 178.57(18) . . . . ?
C13 C14 C15 C26 0.2(3) . . . . ?
C14 C15 C16 N4 1.6(3) . . . . ?
C26 C15 C16 N4 -177.57(18) . . . . ?
C14 C15 C16 C17 -176.8(2) . . . . ?
C26 C15 C16 C17 4.0(3) . . . . ?
N4 C16 C17 C18 -0.5(2) . . . . ?
C15 C16 C17 C18 178.1(2) . . . . ?
C16 C17 C18 C19 0.0(2) . . . . ?
C17 C18 C19 N4 0.5(2) . . . . ?
C6 C5 C20 C25 118.5(2) . . . . ?
C4 C5 C20 C25 -60.5(3) . . . . ?
C6 C5 C20 C21 -60.8(3) . . . . ?
C4 C5 C20 C21 120.2(2) . . . . ?
C25 C20 C21 C22 -1.5(4) . . . . ?
C5 C20 C21 C22 177.9(2) . . . . ?
C20 C21 C22 C23 0.4(4) . . . . ?
C21 C22 C23 C24 1.1(5) . . . . ?
C22 C23 C24 C25 -1.4(5) . . . . ?
C21 C20 C25 C24 1.2(4) . . . . ?
C5 C20 C25 C24 -178.2(2) . . . . ?
C23 C24 C25 C20 0.3(4) . . . . ?
C14 C15 C26 C31 -111.5(2) . . . . ?
C16 C15 C26 C31 67.8(3) . . . . ?
C14 C15 C26 C27 66.4(3) . . . . ?
C16 C15 C26 C27 -114.3(2) . . . . ?
C31 C26 C27 C28 0.5(3) . . . . ?
C15 C26 C27 C28 -177.4(2) . . . . ?
C26 C27 C28 C29 0.3(4) . . . . ?
C27 C28 C29 C30 -0.9(4) . . . . ?
C28 C29 C30 C31 0.7(4) . . . . ?
C27 C26 C31 C30 -0.6(3) . . . . ?
C15 C26 C31 C30 177.3(2) . . . . ?
C29 C30 C31 C26 0.1(3) . . . . ?
N5 C32 C33 C34 -0.2(3) . . . . ?
C32 C33 C34 C35 0.2(3) . . . . ?
C33 C34 C35 N5 -0.1(3) . . . . ?
C33 C34 C35 C36 -178.5(2) . . . . ?
N5 C35 C36 C37 8.0(3) . . . . ?
C34 C35 C36 C37 -173.9(2) . . . . ?
N5 C35 C36 C51 -171.7(2) . . . . ?
C34 C35 C36 C51 6.5(3) . . . . ?
C35 C36 C37 N6 2.9(3) . . . . ?
C51 C36 C37 N6 -177.44(19) . . . . ?
C35 C36 C37 C38 176.5(2) . . . . ?
C51 C36 C37 C38 -3.8(3) . . . . ?
C36 C37 C38 C39 -173.3(2) . . . . ?
N6 C37 C38 C39 1.2(2) . . . . ?
C37 C38 C39 C40 -0.3(2) . . . . ?
C37 C38 C39 C41 -176.72(18) . . . . ?
C38 C39 C40 N6 -0.7(2) . . . . ?
C41 C39 C40 N6 175.80(17) . . . . ?
C38 C39 C41 C43 -153.90(19) . . . . ?
C40 C39 C41 C43 30.4(3) . . . . ?
N7 C42 C43 C44 -0.3(2) . . . . ?
N7 C42 C43 C41 176.85(17) . . . . ?
C39 C41 C43 C44 -132.3(2) . . . . ?
C39 C41 C43 C42 51.2(3) . . . . ?
C42 C43 C44 C45 1.5(2) . . . . ?
C41 C43 C44 C45 -175.61(17) . . . . ?
C43 C44 C45 N7 -2.2(2) . . . . ?
C43 C44 C45 C46 175.49(19) . . . . ?
N7 C45 C46 C47 -0.6(3) . . . . ?
C44 C45 C46 C47 -177.93(19) . . . . ?
N7 C45 C46 C57 176.65(18) . . . . ?
C44 C45 C46 C57 -0.7(3) . . . . ?
C45 C46 C47 N8 -2.2(3) . . . . ?
C57 C46 C47 N8 -179.50(18) . . . . ?
C45 C46 C47 C48 172.4(2) . . . . ?
C57 C46 C47 C48 -4.8(3) . . . . ?
C46 C47 C48 C49 -176.1(2) . . . . ?
N8 C47 C48 C49 -0.7(2) . . . . ?
C47 C48 C49 C50 -0.2(2) . . . . ?
C48 C49 C50 N8 1.2(3) . . . . ?
C37 C36 C51 C56 -78.3(3) . . . . ?
C35 C36 C51 C56 101.4(3) . . . . ?
C37 C36 C51 C52 100.7(3) . . . . ?
C35 C36 C51 C52 -79.6(3) . . . . ?
C56 C51 C52 C53 0.6(5) . . . . ?
C36 C51 C52 C53 -178.5(3) . . . . ?
C51 C52 C53 C54 -1.4(6) . . . . ?
C52 C53 C54 C55 1.6(5) . . . . ?
C53 C54 C55 C56 -1.0(5) . . . . ?
C52 C51 C56 C55 0.1(4) . . . . ?
C36 C51 C56 C55 179.1(3) . . . . ?
C54 C55 C56 C51 0.1(5) . . . . ?
C47 C46 C57 C58 -60.3(3) . . . . ?
C45 C46 C57 C58 122.2(2) . . . . ?
C47 C46 C57 C62 116.0(2) . . . . ?
C45 C46 C57 C62 -61.4(3) . . . . ?
C62 C57 C58 C59 -0.6(4) . . . . ?
C46 C57 C58 C59 175.8(2) . . . . ?
C57 C58 C59 C60 -0.4(5) . . . . ?
C58 C59 C60 C61 1.0(5) . . . . ?
C59 C60 C61 C62 -0.6(5) . . . . ?
C60 C61 C62 C57 -0.5(4) . . . . ?
C58 C57 C62 C61 1.0(4) . . . . ?
C46 C57 C62 C61 -175.4(2) . . . . ?
N9 C63 C64 C65 0.4(3) . . . . ?
C63 C64 C65 C66 -1.3(2) . . . . ?
C64 C65 C66 C67 -175.3(2) . . . . ?
C64 C65 C66 N9 1.7(2) . . . . ?
N9 C66 C67 C68 1.3(3) . . . . ?
C65 C66 C67 C68 177.8(2) . . . . ?
N9 C66 C67 C82 -178.81(19) . . . . ?
C65 C66 C67 C82 -2.3(3) . . . . ?
C66 C67 C68 N10 6.0(3) . . . . ?
C82 C67 C68 N10 -173.94(18) . . . . ?
C66 C67 C68 C69 -175.3(2) . . . . ?
C82 C67 C68 C69 4.8(3) . . . . ?
C67 C68 C69 C70 -178.9(2) . . . . ?
N10 C68 C69 C70 -0.1(2) . . . . ?
C68 C69 C70 C71 0.4(2) . . . . ?
C68 C69 C70 C72 179.75(19) . . . . ?
C69 C70 C71 N10 -0.6(2) . . . . ?
C72 C70 C71 N10 -179.97(18) . . . . ?
C69 C70 C72 C74 -112.9(2) . . . . ?
C71 C70 C72 C74 66.4(3) . . . . ?
N11 C73 C74 C75 -0.2(2) . . . . ?
N11 C73 C74 C72 179.75(19) . . . . ?
C70 C72 C74 C75 -140.6(2) . . . . ?
C70 C72 C74 C73 39.4(3) . . . . ?
C73 C74 C75 C76 0.6(2) . . . . ?
C72 C74 C75 C76 -179.3(2) . . . . ?
C74 C75 C76 C77 -177.1(2) . . . . ?
C74 C75 C76 N11 -0.8(2) . . . . ?
N11 C76 C77 C78 -1.4(3) . . . . ?
C75 C76 C77 C78 174.4(2) . . . . ?
N11 C76 C77 C88 -179.74(19) . . . . ?
C75 C76 C77 C88 -4.0(3) . . . . ?
C76 C77 C78 N12 -2.0(3) . . . . ?
C88 C77 C78 N12 176.3(2) . . . . ?
C76 C77 C78 C79 176.7(2) . . . . ?
C88 C77 C78 C79 -5.0(3) . . . . ?
N12 C78 C79 C80 -1.3(3) . . . . ?
C77 C78 C79 C80 179.8(2) . . . . ?
C78 C79 C80 C81 0.9(3) . . . . ?
C79 C80 C81 N12 -0.3(3) . . . . ?
C68 C67 C82 C87 -108.9(2) . . . . ?
C66 C67 C82 C87 71.1(3) . . . . ?
C68 C67 C82 C83 66.2(3) . . . . ?
C66 C67 C82 C83 -113.8(2) . . . . ?
C87 C82 C83 C84 -1.5(4) . . . . ?
C67 C82 C83 C84 -176.7(2) . . . . ?
C82 C83 C84 C85 1.2(4) . . . . ?
C83 C84 C85 C86 -0.4(4) . . . . ?
C84 C85 C86 C87 -0.2(4) . . . . ?
C83 C82 C87 C86 0.9(4) . . . . ?
C67 C82 C87 C86 175.9(2) . . . . ?
C85 C86 C87 C82 0.0(4) . . . . ?
C76 C77 C88 C93 -61.3(3) . . . . ?
C78 C77 C88 C93 120.2(3) . . . . ?
C76 C77 C88 C89 116.3(3) . . . . ?
C78 C77 C88 C89 -62.1(3) . . . . ?
C93 C88 C89 C90 0.2(4) . . . . ?
C77 C88 C89 C90 -177.5(2) . . . . ?
C88 C89 C90 C91 -0.1(4) . . . . ?
C89 C90 C91 C92 -0.3(5) . . . . ?
C90 C91 C92 C93 0.5(5) . . . . ?
C89 C88 C93 C92 0.1(4) . . . . ?
C77 C88 C93 C92 177.7(3) . . . . ?
C91 C92 C93 C88 -0.4(5) . . . . ?
C2 C1 N1 C4 -0.2(3) . . . . ?
C2 C1 N1 Co1 -178.04(16) . . . . ?
C5 C4 N1 C1 178.9(2) . . . . ?
C3 C4 N1 C1 0.8(2) . . . . ?
C5 C4 N1 Co1 -3.3(3) . . . . ?
C3 C4 N1 Co1 178.62(15) . . . . ?
C8 C9 N2 C6 -0.3(2) . . . . ?
C8 C9 N2 Co1 176.06(13) . . . . ?
C5 C6 N2 C9 176.1(2) . . . . ?
C7 C6 N2 C9 0.6(2) . . . . ?
C5 C6 N2 Co1 -0.2(3) . . . . ?
C7 C6 N2 Co1 -175.72(14) . . . . ?
C12 C11 N3 C14 -0.5(2) . . . . ?
C12 C11 N3 Co2 -173.75(13) . . . . ?
C15 C14 N3 C11 -178.19(19) . . . . ?
C13 C14 N3 C11 0.4(2) . . . . ?
C15 C14 N3 Co2 -4.9(3) . . . . ?
C13 C14 N3 Co2 173.78(13) . . . . ?
C18 C19 N4 C16 -0.8(2) . . . . ?
C18 C19 N4 Co2 178.34(14) . . . . ?
C15 C16 N4 C19 -177.81(19) . . . . ?
C17 C16 N4 C19 0.9(2) . . . . ?
C15 C16 N4 Co2 3.0(3) . . . . ?
C17 C16 N4 Co2 -178.33(13) . . . . ?
C33 C32 N5 C35 0.1(3) . . . . ?
C33 C32 N5 Co1 176.98(17) . . . . ?
C36 C35 N5 C32 178.4(2) . . . . ?
C34 C35 N5 C32 0.0(2) . . . . ?
C36 C35 N5 Co1 1.6(3) . . . . ?
C34 C35 N5 Co1 -176.82(15) . . . . ?
C39 C40 N6 C37 1.4(2) . . . . ?
C39 C40 N6 Co1 -162.87(13) . . . . ?
C36 C37 N6 C40 173.13(19) . . . . ?
C38 C37 N6 C40 -1.6(2) . . . . ?
C36 C37 N6 Co1 -22.2(3) . . . . ?
C38 C37 N6 Co1 163.10(13) . . . . ?
C43 C42 N7 C45 -1.0(2) . . . . ?
C43 C42 N7 Co2 175.64(12) . . . . ?
C46 C45 N7 C42 -175.83(18) . . . . ?
C44 C45 N7 C42 2.0(2) . . . . ?
C46 C45 N7 Co2 7.5(3) . . . . ?
C44 C45 N7 Co2 -174.69(12) . . . . ?
C49 C50 N8 C47 -1.6(2) . . . . ?
C49 C50 N8 Co2 177.40(15) . . . . ?
C46 C47 N8 C50 176.9(2) . . . . ?
C48 C47 N8 C50 1.4(2) . . . . ?
C46 C47 N8 Co2 -2.1(3) . . . . ?
C48 C47 N8 Co2 -177.59(14) . . . . ?
C64 C63 N9 C66 0.6(2) . . . . ?
C64 C63 N9 Co1 -164.30(15) . . . . ?
C67 C66 N9 C63 175.7(2) . . . . ?
C65 C66 N9 C63 -1.4(2) . . . . ?
C67 C66 N9 Co1 -18.9(3) . . . . ?
C65 C66 N9 Co1 164.03(14) . . . . ?
C70 C71 N10 C68 0.5(2) . . . . ?
C70 C71 N10 Co1 173.63(13) . . . . ?
C67 C68 N10 C71 178.63(19) . . . . ?
C69 C68 N10 C71 -0.3(2) . . . . ?
C67 C68 N10 Co1 5.4(3) . . . . ?
C69 C68 N10 Co1 -173.53(13) . . . . ?
C74 C73 N11 C76 -0.3(2) . . . . ?
C74 C73 N11 Co2 176.63(13) . . . . ?
C77 C76 N11 C73 177.1(2) . . . . ?
C75 C76 N11 C73 0.7(2) . . . . ?
C77 C76 N11 Co2 0.3(3) . . . . ?
C75 C76 N11 Co2 -176.20(14) . . . . ?
C80 C81 N12 C78 -0.5(3) . . . . ?
C80 C81 N12 Co2 173.19(16) . . . . ?
C77 C78 N12 C81 -180.0(2) . . . . ?
C79 C78 N12 C81 1.1(2) . . . . ?
C77 C78 N12 Co2 6.4(3) . . . . ?
C79 C78 N12 Co2 -172.53(16) . . . . ?
C32 N5 Co1 N2 77.84(19) . . . . ?
C35 N5 Co1 N2 -105.92(18) . . . . ?
C32 N5 Co1 N10 61.2(16) . . . . ?
C35 N5 Co1 N10 -122.6(15) . . . . ?
C32 N5 Co1 N1 -14.66(19) . . . . ?
C35 N5 Co1 N1 161.57(17) . . . . ?
C32 N5 Co1 N6 169.65(19) . . . . ?
C35 N5 Co1 N6 -14.12(18) . . . . ?
C32 N5 Co1 N9 -105.92(19) . . . . ?
C35 N5 Co1 N9 70.31(18) . . . . ?
C9 N2 Co1 N5 91.09(17) . . . . ?
C6 N2 Co1 N5 -93.33(17) . . . . ?
C9 N2 Co1 N10 -89.71(17) . . . . ?
C6 N2 Co1 N10 85.86(17) . . . . ?
C9 N2 Co1 N1 -177.19(17) . . . . ?
C6 N2 Co1 N1 -1.62(17) . . . . ?
C9 N2 Co1 N6 -0.47(17) . . . . ?
C6 N2 Co1 N6 175.10(16) . . . . ?
C9 N2 Co1 N9 33.9(10) . . . . ?
C6 N2 Co1 N9 -150.5(8) . . . . ?
C71 N10 Co1 N5 5.0(16) . . . . ?
C68 N10 Co1 N5 177(23) . . . . ?
C71 N10 Co1 N2 -11.64(17) . . . . ?
C68 N10 Co1 N2 160.20(16) . . . . ?
C71 N10 Co1 N1 80.95(17) . . . . ?
C68 N10 Co1 N1 -107.21(16) . . . . ?
C71 N10 Co1 N6 -103.52(17) . . . . ?
C68 N10 Co1 N6 68.32(16) . . . . ?
C71 N10 Co1 N9 172.09(17) . . . . ?
C68 N10 Co1 N9 -16.06(16) . . . . ?
C1 N1 Co1 N5 -91.9(2) . . . . ?
C4 N1 Co1 N5 90.69(18) . . . . ?
C1 N1 Co1 N2 -179.3(2) . . . . ?
C4 N1 Co1 N2 3.27(19) . . . . ?
C1 N1 Co1 N10 90.8(2) . . . . ?
C4 N1 Co1 N10 -86.58(18) . . . . ?
C1 N1 Co1 N6 37.0(9) . . . . ?
C4 N1 Co1 N6 -140.4(7) . . . . ?
C1 N1 Co1 N9 -1.7(2) . . . . ?
C4 N1 Co1 N9 -179.05(18) . . . . ?
C40 N6 Co1 N5 -174.72(16) . . . . ?
C37 N6 Co1 N5 23.75(16) . . . . ?
C40 N6 Co1 N2 -87.32(16) . . . . ?
C37 N6 Co1 N2 111.15(16) . . . . ?
C40 N6 Co1 N10 2.61(16) . . . . ?
C37 N6 Co1 N10 -158.92(16) . . . . ?
C40 N6 Co1 N1 56.4(8) . . . . ?
C37 N6 Co1 N1 -105.2(7) . . . . ?
C40 N6 Co1 N9 95.23(16) . . . . ?
C37 N6 Co1 N9 -66.30(16) . . . . ?
C63 N9 Co1 N5 4.12(18) . . . . ?
C66 N9 Co1 N5 -158.28(17) . . . . ?
C63 N9 Co1 N2 61.2(9) . . . . ?
C66 N9 Co1 N2 -101.2(9) . . . . ?
C63 N9 Co1 N10 -175.25(17) . . . . ?
C66 N9 Co1 N10 22.35(17) . . . . ?
C63 N9 Co1 N1 -87.71(18) . . . . ?
C66 N9 Co1 N1 109.89(17) . . . . ?
C63 N9 Co1 N6 95.76(18) . . . . ?
C66 N9 Co1 N6 -66.63(16) . . . . ?
C50 N8 Co2 N11 96.63(18) . . . . ?
C47 N8 Co2 N11 -84.55(17) . . . . ?
C50 N8 Co2 N4 -86.20(18) . . . . ?
C47 N8 Co2 N4 92.62(17) . . . . ?
C50 N8 Co2 N12 4.35(18) . . . . ?
C47 N8 Co2 N12 -176.83(17) . . . . ?
C50 N8 Co2 N3 48.5(9) . . . . ?
C47 N8 Co2 N3 -132.7(8) . . . . ?
C50 N8 Co2 N7 -172.68(18) . . . . ?
C47 N8 Co2 N7 6.13(17) . . . . ?
C73 N11 Co2 N8 96.66(17) . . . . ?
C76 N11 Co2 N8 -87.06(17) . . . . ?
C73 N11 Co2 N4 46.1(12) . . . . ?
C76 N11 Co2 N4 -137.6(11) . . . . ?
C73 N11 Co2 N12 -173.67(17) . . . . ?
C76 N11 Co2 N12 2.61(17) . . . . ?
C73 N11 Co2 N3 -86.92(17) . . . . ?
C76 N11 Co2 N3 89.36(17) . . . . ?
C73 N11 Co2 N7 4.52(17) . . . . ?
C76 N11 Co2 N7 -179.20(17) . . . . ?
C19 N4 Co2 N8 -8.45(17) . . . . ?
C16 N4 Co2 N8 170.57(16) . . . . ?
C19 N4 Co2 N11 42.0(12) . . . . ?
C16 N4 Co2 N11 -139.0(11) . . . . ?
C19 N4 Co2 N12 -98.26(17) . . . . ?
C16 N4 Co2 N12 80.76(17) . . . . ?
C19 N4 Co2 N3 174.97(16) . . . . ?
C16 N4 Co2 N3 -6.01(17) . . . . ?
C19 N4 Co2 N7 83.68(16) . . . . ?
C16 N4 Co2 N7 -97.30(16) . . . . ?
C81 N12 Co2 N8 -91.38(19) . . . . ?
C78 N12 Co2 N8 81.06(18) . . . . ?
C81 N12 Co2 N11 -178.22(19) . . . . ?
C78 N12 Co2 N11 -5.78(18) . . . . ?
C81 N12 Co2 N4 -0.56(19) . . . . ?
C78 N12 Co2 N4 171.88(17) . . . . ?
C81 N12 Co2 N3 91.97(19) . . . . ?
C78 N12 Co2 N3 -95.59(17) . . . . ?
C81 N12 Co2 N7 32.3(12) . . . . ?
C78 N12 Co2 N7 -155.2(10) . . . . ?
C11 N3 Co2 N8 44.2(9) . . . . ?
C14 N3 Co2 N8 -127.8(8) . . . . ?
C11 N3 Co2 N11 -3.84(16) . . . . ?
C14 N3 Co2 N11 -175.85(16) . . . . ?
C11 N3 Co2 N4 178.84(16) . . . . ?
C14 N3 Co2 N4 6.83(16) . . . . ?
C11 N3 Co2 N12 88.44(17) . . . . ?
C14 N3 Co2 N12 -83.57(16) . . . . ?
C11 N3 Co2 N7 -94.64(16) . . . . ?
C14 N3 Co2 N7 93.35(16) . . . . ?
C42 N7 Co2 N8 175.23(16) . . . . ?
C45 N7 Co2 N8 -8.76(16) . . . . ?
C42 N7 Co2 N11 -97.89(16) . . . . ?
C45 N7 Co2 N11 78.11(16) . . . . ?
C42 N7 Co2 N4 84.54(16) . . . . ?
C45 N7 Co2 N4 -99.46(16) . . . . ?
C42 N7 Co2 N12 51.6(12) . . . . ?
C45 N7 Co2 N12 -132.4(11) . . . . ?
C42 N7 Co2 N3 -7.93(16) . . . . ?
C45 N7 Co2 N3 168.07(16) . . . . ?

loop_
_platon_squeeze_void_nr
_platon_squeeze_void_average_x
_platon_squeeze_void_average_y
_platon_squeeze_void_average_z
_platon_squeeze_void_volume
_platon_squeeze_void_count_electrons
_platon_squeeze_void_content
1 0.439 -0.009 0.322 111 37 ' '
2 0.561 0.008 0.678 111 36 ' '
3 0.531 0.029 0.846 8 0 ' '
4 0.196 0.093 0.603 22 1 ' '
5 0.139 0.202 0.058 7 0 ' '
6 0.639 0.298 0.558 7 0 ' '
7 1.061 0.491 0.178 111 37 ' '
8 0.696 0.407 0.103 22 1 ' '
9 0.939 0.508 0.822 111 37 ' '
10 0.031 0.471 0.346 8 0 ' '
11 0.969 0.529 0.654 8 0 ' '
12 0.304 0.593 0.897 22 1 ' '
13 0.361 0.702 0.442 7 0 ' '
14 0.861 0.798 0.942 7 0 ' '
15 0.804 0.907 0.397 22 1 ' '
16 0.469 0.971 0.154 8 0 ' '
